data_4032530
loop_
_publ_author_name
'Li, Mingfeng'
'Guo, Xin'
'Zheng, Qing'
'Hu, Wenhao'
'Liu, Shunying'

_publ_section_title
;
 Enantioselective Multicomponent Reaction for Rapid Construction of
 1,2,5-Triol Derivatives with Vicinal Chiral Centers.
;
_journal_issue 10
_journal_name_full 'The Journal of organic chemistry'
_journal_page_first 5212
_journal_page_last 5221
_journal_paper_doi 10.1021/acs.joc.7b00473
_journal_volume 82
_journal_year 2017
_chemical_formula_moiety 'C24 H26 O3'
_chemical_formula_sum 'C24 H26 O3'
_chemical_formula_weight 362.45
_chemical_name_systematic
; 
 ? 
;
_space_group_IT_number 4
_symmetry_cell_setting monoclinic
_symmetry_space_group_name_Hall 'P 2yb'
_symmetry_space_group_name_H-M 'P 1 21 1'
_atom_sites_solution_hydrogens geom
_atom_sites_solution_primary direct
_atom_sites_solution_secondary difmap
_audit_creation_method SHELXL-97
_cell_angle_alpha 90.00
_cell_angle_beta 112.912(4)
_cell_angle_gamma 90.00
_cell_formula_units_Z 2
_cell_length_a 12.0769(16)
_cell_length_b 6.0438(8)
_cell_length_c 14.3621(18)
_cell_measurement_reflns_used 1751
_cell_measurement_temperature 296(2)
_cell_measurement_theta_max 20.11
_cell_measurement_theta_min 2.81
_cell_volume 965.6(2)
_computing_structure_refinement 'SHELXL-97 (Sheldrick, 2008)'
_computing_structure_solution 'SHELXS-97 (Sheldrick, 2008)'
_diffrn_ambient_temperature 296(2)
_diffrn_measured_fraction_theta_full 0.996
_diffrn_measured_fraction_theta_max 0.996
_diffrn_measurement_device_type 'Bruker Apex II CCD'
_diffrn_radiation_monochromator graphite
_diffrn_radiation_source 'fine-focus sealed tube'
_diffrn_radiation_type MoK\a
_diffrn_radiation_wavelength 0.71073
_diffrn_reflns_av_R_equivalents 0.0639
_diffrn_reflns_av_sigmaI/netI 0.0658
_diffrn_reflns_limit_h_max 13
_diffrn_reflns_limit_h_min -14
_diffrn_reflns_limit_k_max 6
_diffrn_reflns_limit_k_min -7
_diffrn_reflns_limit_l_max 17
_diffrn_reflns_limit_l_min -17
_diffrn_reflns_number 11327
_diffrn_reflns_theta_full 25.01
_diffrn_reflns_theta_max 25.01
_diffrn_reflns_theta_min 1.54
_exptl_absorpt_coefficient_mu 0.081
_exptl_absorpt_correction_T_max 0.9944
_exptl_absorpt_correction_T_min 0.9707
_exptl_absorpt_correction_type multi-scan
_exptl_absorpt_process_details sadabs
_exptl_crystal_colour colorless
_exptl_crystal_density_diffrn 1.247
_exptl_crystal_density_method 'not measured'
_exptl_crystal_description block
_exptl_crystal_F_000 388
_exptl_crystal_size_max 0.37
_exptl_crystal_size_mid 0.11
_exptl_crystal_size_min 0.07
_refine_diff_density_max 0.271
_refine_diff_density_min -0.202
_refine_diff_density_rms 0.037
_refine_ls_abs_structure_details 'Flack H D (1983), Acta Cryst. A39, 876-881'
_refine_ls_abs_structure_Flack 0(2)
_refine_ls_extinction_method none
_refine_ls_goodness_of_fit_ref 1.037
_refine_ls_hydrogen_treatment constr
_refine_ls_matrix_type full
_refine_ls_number_parameters 244
_refine_ls_number_reflns 3103
_refine_ls_number_restraints 1
_refine_ls_restrained_S_all 1.037
_refine_ls_R_factor_all 0.0957
_refine_ls_R_factor_gt 0.0523
_refine_ls_shift/su_max 0.000
_refine_ls_shift/su_mean 0.000
_refine_ls_structure_factor_coef Fsqd
_refine_ls_weighting_details 'calc w=1/[\s^2^(Fo^2^)+(0.0420P)^2^+0.2920P] where P=(Fo^2^+2Fc^2^)/3'
_refine_ls_weighting_scheme calc
_refine_ls_wR_factor_gt 0.0992
_refine_ls_wR_factor_ref 0.1210
_reflns_number_gt 2092
_reflns_number_total 3103
_reflns_threshold_expression >2sigma(I)
_cod_data_source_file jo7b00473_si_003.cif
_cod_data_source_block z
_cod_depositor_comments
;
The following automatic conversions were performed:

'_symmetry_cell_setting' value 'Monoclinic' changed to 'monoclinic'
according to
/home/data/users/saulius/crontab/automatic-downloads/current/ACS/lib/dictionaries/cif_core.dic
dictionary named 'cif_core.dic' version 2.4.2 from 2011-04-26.

Automatic conversion script
Id: cif_fix_values 4973 2017-02-22 13:04:09Z antanas 
;
_cod_original_sg_symbol_H-M P2(1)
_cod_database_code 4032530

loop_
_symmetry_equiv_pos_as_xyz
'x, y, z'
'-x, y+1/2, -z'

loop_
_atom_site_label
_atom_site_type_symbol
_atom_site_fract_x
_atom_site_fract_y
_atom_site_fract_z
_atom_site_U_iso_or_equiv
_atom_site_adp_type
_atom_site_occupancy
_atom_site_symmetry_multiplicity
_atom_site_calc_flag
_atom_site_refinement_flags
O1 O -0.1498(2) 0.1115(4) 0.96155(17) 0.0540(7) Uani 1 1 d .
H1A H -0.1093 0.0555 0.9334 0.081 Uiso 1 1 calc R
O2 O -0.0065(2) 0.8950(4) 0.87983(15) 0.0507(7) Uani 1 1 d .
H2A H 0.0319 0.7825 0.9041 0.076 Uiso 1 1 calc R
O3 O 0.03327(18) 0.5135(4) 0.79180(15) 0.0389(6) Uani 1 1 d .
C1 C 0.2417(4) 0.2623(8) 0.8744(3) 0.0614(11) Uani 1 1 d .
H1B H 0.1737 0.2215 0.8856 0.074 Uiso 1 1 calc R
C2 C 0.3423(4) 0.1302(9) 0.9096(3) 0.0754(14) Uani 1 1 d .
H2B H 0.3416 0.0022 0.9453 0.090 Uiso 1 1 calc R
C3 C 0.4441(4) 0.1834(9) 0.8932(4) 0.0760(14) Uani 1 1 d .
H3A H 0.5118 0.0931 0.9171 0.091 Uiso 1 1 calc R
C4 C 0.4430(4) 0.3742(10) 0.8403(4) 0.0787(14) Uani 1 1 d .
H4A H 0.5105 0.4137 0.8280 0.094 Uiso 1 1 calc R
C5 C 0.3425(3) 0.5060(8) 0.8056(3) 0.0625(12) Uani 1 1 d .
H5A H 0.3430 0.6338 0.7697 0.075 Uiso 1 1 calc R
C6 C 0.2407(3) 0.4536(6) 0.8228(2) 0.0416(9) Uani 1 1 d .
C7 C 0.1360(3) 0.6089(7) 0.7831(3) 0.0486(9) Uani 1 1 d .
H7A H 0.1560 0.7464 0.8209 0.058 Uiso 1 1 calc R
H7B H 0.1187 0.6423 0.7128 0.058 Uiso 1 1 calc R
C8 C -0.0782(3) 0.6305(6) 0.7397(2) 0.0342(8) Uani 1 1 d .
C9 C -0.1712(3) 0.4961(6) 0.7686(2) 0.0359(8) Uani 1 1 d .
H9A H -0.1718 0.3474 0.7412 0.043 Uiso 1 1 calc R
C10 C -0.2991(3) 0.5798(6) 0.7169(2) 0.0372(8) Uani 1 1 d .
C11 C -0.3781(3) 0.4763(7) 0.6320(3) 0.0536(11) Uani 1 1 d .
H11A H -0.3522 0.3546 0.6063 0.064 Uiso 1 1 calc R
C12 C -0.4956(4) 0.5488(10) 0.5837(3) 0.0732(15) Uani 1 1 d .
H12A H -0.5475 0.4759 0.5263 0.088 Uiso 1 1 calc R
C13 C -0.5350(4) 0.7262(10) 0.6200(4) 0.0721(14) Uani 1 1 d .
H13A H -0.6133 0.7767 0.5865 0.087 Uiso 1 1 calc R
C14 C -0.4597(4) 0.8307(8) 0.7057(4) 0.0696(13) Uani 1 1 d .
H14A H -0.4870 0.9503 0.7316 0.084 Uiso 1 1 calc R
C15 C -0.3426(3) 0.7568(7) 0.7536(3) 0.0532(10) Uani 1 1 d .
H15A H -0.2918 0.8281 0.8120 0.064 Uiso 1 1 calc R
C16 C -0.1133(3) 0.6133(6) 0.6256(2) 0.0364(8) Uani 1 1 d .
C17 C -0.0823(3) 0.4269(7) 0.5849(3) 0.0492(10) Uani 1 1 d .
H17A H -0.0389 0.3146 0.6279 0.059 Uiso 1 1 calc R
C18 C -0.1144(4) 0.4040(8) 0.4820(3) 0.0612(12) Uani 1 1 d .
H18A H -0.0914 0.2785 0.4566 0.073 Uiso 1 1 calc R
C19 C -0.1801(4) 0.5659(8) 0.4174(3) 0.0598(12) Uani 1 1 d .
H19A H -0.2025 0.5500 0.3481 0.072 Uiso 1 1 calc R
C20 C -0.2124(4) 0.7505(8) 0.4553(3) 0.0582(11) Uani 1 1 d .
H20A H -0.2572 0.8604 0.4114 0.070 Uiso 1 1 calc R
C21 C -0.1790(3) 0.7758(7) 0.5584(3) 0.0493(10) Uani 1 1 d .
H21A H -0.2009 0.9035 0.5831 0.059 Uiso 1 1 calc R
C22 C -0.1354(3) 0.4629(7) 0.8815(3) 0.0536(11) Uani 1 1 d .
H22A H -0.1414 0.6029 0.9122 0.064 Uiso 1 1 calc R
H22B H -0.0522 0.4149 0.9115 0.064 Uiso 1 1 calc R
C23 C -0.2142(3) 0.2926(7) 0.9043(3) 0.0545(10) Uani 1 1 d .
H23A H -0.2570 0.3645 0.9408 0.065 Uiso 1 1 calc R
H23B H -0.2735 0.2382 0.8410 0.065 Uiso 1 1 calc R
C24 C -0.0634(3) 0.8720(6) 0.7733(2) 0.0425(9) Uani 1 1 d .
H24A H -0.0161 0.9484 0.7420 0.051 Uiso 1 1 calc R
H24B H -0.1419 0.9416 0.7500 0.051 Uiso 1 1 calc R

loop_
_atom_site_aniso_label
_atom_site_aniso_U_11
_atom_site_aniso_U_22
_atom_site_aniso_U_33
_atom_site_aniso_U_23
_atom_site_aniso_U_13
_atom_site_aniso_U_12
O1 0.0593(16) 0.0488(16) 0.0541(15) 0.0027(13) 0.0222(13) 0.0085(14)
O2 0.0568(16) 0.0436(15) 0.0402(14) -0.0021(12) 0.0062(11) -0.0012(13)
O3 0.0301(13) 0.0377(14) 0.0468(14) 0.0099(11) 0.0125(10) 0.0049(11)
C1 0.043(2) 0.072(3) 0.071(3) 0.019(2) 0.023(2) 0.010(2)
C2 0.061(3) 0.076(3) 0.090(3) 0.027(3) 0.030(2) 0.011(3)
C3 0.050(3) 0.090(4) 0.086(3) 0.012(3) 0.024(3) 0.021(3)
C4 0.048(3) 0.098(4) 0.093(3) 0.016(3) 0.030(2) 0.008(3)
C5 0.050(3) 0.073(3) 0.064(3) 0.012(2) 0.021(2) 0.005(2)
C6 0.032(2) 0.051(2) 0.0413(19) 0.0019(17) 0.0147(16) 0.0015(17)
C7 0.037(2) 0.051(2) 0.057(2) 0.004(2) 0.0175(17) 0.000(2)
C8 0.0280(18) 0.038(2) 0.0328(18) 0.0000(15) 0.0079(14) 0.0052(16)
C9 0.0344(19) 0.0348(19) 0.0341(17) 0.0009(15) 0.0085(14) -0.0018(16)
C10 0.0341(18) 0.040(2) 0.0400(19) 0.0038(16) 0.0175(15) 0.0009(16)
C11 0.035(2) 0.070(3) 0.049(2) -0.012(2) 0.0091(17) 0.003(2)
C12 0.041(3) 0.116(5) 0.055(3) -0.006(3) 0.010(2) 0.000(3)
C13 0.041(3) 0.104(4) 0.071(3) 0.032(3) 0.021(2) 0.021(3)
C14 0.056(3) 0.061(3) 0.104(4) 0.008(3) 0.045(3) 0.019(2)
C15 0.050(2) 0.046(2) 0.067(3) -0.009(2) 0.027(2) -0.002(2)
C16 0.0339(19) 0.037(2) 0.0387(18) -0.0003(17) 0.0150(15) 0.0005(18)
C17 0.051(2) 0.046(2) 0.047(2) 0.0015(18) 0.0158(17) 0.003(2)
C18 0.065(3) 0.071(3) 0.051(2) -0.013(2) 0.026(2) -0.002(3)
C19 0.059(3) 0.082(3) 0.038(2) -0.008(2) 0.018(2) -0.013(2)
C20 0.058(3) 0.071(3) 0.040(2) 0.008(2) 0.0132(19) 0.003(2)
C21 0.052(2) 0.050(2) 0.043(2) 0.0033(18) 0.0157(18) 0.011(2)
C22 0.040(2) 0.067(3) 0.046(2) 0.0120(19) 0.0087(16) -0.012(2)
C23 0.039(2) 0.063(3) 0.062(2) 0.016(2) 0.0202(19) 0.004(2)
C24 0.045(2) 0.040(2) 0.0390(19) 0.0013(16) 0.0128(16) 0.0024(18)

loop_
_atom_type_symbol
_atom_type_description
_atom_type_scat_dispersion_real
_atom_type_scat_dispersion_imag
_atom_type_scat_source
C C 0.0033 0.0016 'International Tables Vol C Tables 4.2.6.8 and 6.1.1.4'
H H 0.0000 0.0000 'International Tables Vol C Tables 4.2.6.8 and 6.1.1.4'
O O 0.0106 0.0060 'International Tables Vol C Tables 4.2.6.8 and 6.1.1.4'

loop_
_geom_angle_atom_site_label_1
_geom_angle_atom_site_label_2
_geom_angle_atom_site_label_3
_geom_angle
C23 O1 H1A 109.5
C24 O2 H2A 109.5
C7 O3 C8 115.3(2)
C6 C1 C2 120.6(4)
C6 C1 H1B 119.7
C2 C1 H1B 119.7
C1 C2 C3 121.4(5)
C1 C2 H2B 119.3
C3 C2 H2B 119.3
C2 C3 C4 118.2(4)
C2 C3 H3A 120.9
C4 C3 H3A 120.9
C5 C4 C3 120.2(4)
C5 C4 H4A 119.9
C3 C4 H4A 119.9
C4 C5 C6 121.6(4)
C4 C5 H5A 119.2
C6 C5 H5A 119.2
C1 C6 C5 118.0(3)
C1 C6 C7 124.2(3)
C5 C6 C7 117.8(4)
O3 C7 C6 110.5(3)
O3 C7 H7A 109.6
C6 C7 H7A 109.6
O3 C7 H7B 109.6
C6 C7 H7B 109.6
H7A C7 H7B 108.1
O3 C8 C24 109.5(2)
O3 C8 C16 109.6(2)
C24 C8 C16 110.7(3)
O3 C8 C9 103.2(2)
C24 C8 C9 114.9(3)
C16 C8 C9 108.7(2)
C10 C9 C22 112.3(3)
C10 C9 C8 113.3(3)
C22 C9 C8 114.5(3)
C10 C9 H9A 105.2
C22 C9 H9A 105.2
C8 C9 H9A 105.2
C11 C10 C15 117.1(3)
C11 C10 C9 120.4(3)
C15 C10 C9 122.5(3)
C10 C11 C12 121.5(4)
C10 C11 H11A 119.2
C12 C11 H11A 119.2
C13 C12 C11 120.1(4)
C13 C12 H12A 120.0
C11 C12 H12A 120.0
C12 C13 C14 120.1(4)
C12 C13 H13A 119.9
C14 C13 H13A 119.9
C13 C14 C15 119.4(4)
C13 C14 H14A 120.3
C15 C14 H14A 120.3
C10 C15 C14 121.8(4)
C10 C15 H15A 119.1
C14 C15 H15A 119.1
C17 C16 C21 117.2(3)
C17 C16 C8 120.0(3)
C21 C16 C8 122.8(3)
C18 C17 C16 121.6(4)
C18 C17 H17A 119.2
C16 C17 H17A 119.2
C19 C18 C17 120.1(4)
C19 C18 H18A 120.0
C17 C18 H18A 120.0
C20 C19 C18 119.7(4)
C20 C19 H19A 120.2
C18 C19 H19A 120.2
C19 C20 C21 120.5(4)
C19 C20 H20A 119.7
C21 C20 H20A 119.7
C20 C21 C16 121.0(4)
C20 C21 H21A 119.5
C16 C21 H21A 119.5
C9 C22 C23 112.1(3)
C9 C22 H22A 109.2
C23 C22 H22A 109.2
C9 C22 H22B 109.2
C23 C22 H22B 109.2
H22A C22 H22B 107.9
O1 C23 C22 113.7(3)
O1 C23 H23A 108.8
C22 C23 H23A 108.8
O1 C23 H23B 108.8
C22 C23 H23B 108.8
H23A C23 H23B 107.7
O2 C24 C8 112.5(3)
O2 C24 H24A 109.1
C8 C24 H24A 109.1
O2 C24 H24B 109.1
C8 C24 H24B 109.1
H24A C24 H24B 107.8

loop_
_geom_bond_atom_site_label_1
_geom_bond_atom_site_label_2
_geom_bond_distance
O1 C23 1.407(4)
O1 H1A 0.8200
O2 C24 1.419(4)
O2 H2A 0.8200
O3 C7 1.417(4)
O3 C8 1.445(4)
C1 C6 1.370(5)
C1 C2 1.376(6)
C1 H1B 0.9300
C2 C3 1.377(6)
C2 H2B 0.9300
C3 C4 1.378(7)
C3 H3A 0.9300
C4 C5 1.373(6)
C4 H4A 0.9300
C5 C6 1.382(5)
C5 H5A 0.9300
C6 C7 1.498(5)
C7 H7A 0.9700
C7 H7B 0.9700
C8 C24 1.526(5)
C8 C16 1.528(4)
C8 C9 1.567(4)
C9 C10 1.517(4)
C9 C22 1.520(4)
C9 H9A 0.9800
C10 C11 1.372(5)
C10 C15 1.383(5)
C11 C12 1.386(5)
C11 H11A 0.9300
C12 C13 1.357(7)
C12 H12A 0.9300
C13 C14 1.367(6)
C13 H13A 0.9300
C14 C15 1.384(5)
C14 H14A 0.9300
C15 H15A 0.9300
C16 C17 1.386(5)
C16 C21 1.389(5)
C17 C18 1.381(5)
C17 H17A 0.9300
C18 C19 1.369(6)
C18 H18A 0.9300
C19 C20 1.363(6)
C19 H19A 0.9300
C20 C21 1.384(5)
C20 H20A 0.9300
C21 H21A 0.9300
C22 C23 1.521(5)
C22 H22A 0.9700
C22 H22B 0.9700
C23 H23A 0.9700
C23 H23B 0.9700
C24 H24A 0.9700
C24 H24B 0.9700

loop_
_geom_torsion_atom_site_label_1
_geom_torsion_atom_site_label_2
_geom_torsion_atom_site_label_3
_geom_torsion_atom_site_label_4
_geom_torsion
C6 C1 C2 C3 -1.0(7)
C1 C2 C3 C4 0.1(8)
C2 C3 C4 C5 0.2(7)
C3 C4 C5 C6 0.4(7)
C2 C1 C6 C5 1.5(6)
C2 C1 C6 C7 -179.1(4)
C4 C5 C6 C1 -1.2(6)
C4 C5 C6 C7 179.3(4)
C8 O3 C7 C6 -169.4(3)
C1 C6 C7 O3 -9.4(5)
C5 C6 C7 O3 170.1(3)
C7 O3 C8 C24 -53.8(4)
C7 O3 C8 C16 67.7(3)
C7 O3 C8 C9 -176.6(3)
O3 C8 C9 C10 -176.4(3)
C24 C8 C9 C10 64.5(3)
C16 C8 C9 C10 -60.1(4)
O3 C8 C9 C22 53.0(4)
C24 C8 C9 C22 -66.1(4)
C16 C8 C9 C22 169.3(3)
C22 C9 C10 C11 -129.4(4)
C8 C9 C10 C11 98.9(4)
C22 C9 C10 C15 48.7(4)
C8 C9 C10 C15 -83.0(4)
C15 C10 C11 C12 1.4(6)
C9 C10 C11 C12 179.6(4)
C10 C11 C12 C13 0.1(7)
C11 C12 C13 C14 -1.5(7)
C12 C13 C14 C15 1.4(7)
C11 C10 C15 C14 -1.6(5)
C9 C10 C15 C14 -179.7(4)
C13 C14 C15 C10 0.2(6)
O3 C8 C16 C17 31.3(4)
C24 C8 C16 C17 152.2(3)
C9 C8 C16 C17 -80.8(4)
O3 C8 C16 C21 -150.5(3)
C24 C8 C16 C21 -29.6(4)
C9 C8 C16 C21 97.4(4)
C21 C16 C17 C18 0.5(5)
C8 C16 C17 C18 178.8(3)
C16 C17 C18 C19 -1.1(6)
C17 C18 C19 C20 0.7(6)
C18 C19 C20 C21 0.2(6)
C19 C20 C21 C16 -0.8(6)
C17 C16 C21 C20 0.4(5)
C8 C16 C21 C20 -177.8(3)
C10 C9 C22 C23 61.1(4)
C8 C9 C22 C23 -167.9(3)
C9 C22 C23 O1 121.0(4)
O3 C8 C24 O2 -46.5(4)
C16 C8 C24 O2 -167.4(3)
C9 C8 C24 O2 69.1(3)
